data_7029022
loop_
_publ_author_name
'Yue, Erlin'
'Xing, Qifeng'
'Zhang, Liping'
'Shi, Qisong'
'Cao, Xiao-Ping'
'Wang, Lin'
'Redshaw, Carl'
'Sun, Wen-Hua'

_publ_section_title
;
 Synthesis and characterization of
 2-(2-benzhydrylnaphthyliminomethyl)pyridylnickel halides: formation of
 branched polyethylene.
;
_journal_issue 8
_journal_name_full 'Dalton transactions (Cambridge, England : 2003)'
_journal_page_first 3339
_journal_page_last 3346
_journal_paper_doi 10.1039/c3dt53205d
_journal_volume 43
_journal_year 2014
_chemical_formula_sum 'C110 H84 Cl2 N4 Ni'
_chemical_formula_weight 1591.42
_chemical_name_systematic
;
 ?
;
_space_group_IT_number 14
_symmetry_cell_setting monoclinic
_symmetry_space_group_name_Hall '-P 2yn'
_symmetry_space_group_name_H-M 'P 1 21/n 1'
_atom_sites_solution_hydrogens geom
_atom_sites_solution_primary direct
_atom_sites_solution_secondary difmap
_audit_creation_method SHELXL-97
_cell_angle_alpha 90.00
_cell_angle_beta 95.81(3)
_cell_angle_gamma 90.00
_cell_formula_units_Z 2
_cell_length_a 17.393(4)
_cell_length_b 15.219(3)
_cell_length_c 18.207(4)
_cell_measurement_temperature 100(2)
_cell_measurement_theta_max 27.46
_cell_measurement_theta_min 1.54
_cell_volume 4794.7(18)
_computing_cell_refinement 'Siemens SMART & SAINT'
_computing_data_collection 'Siemens SMART'
_computing_data_reduction 'Siemens XPREP'
_computing_structure_refinement 'Siemens SHELXTL'
_computing_structure_solution 'Siemens SHELXTL'
_diffrn_ambient_temperature 100(2)
_diffrn_measured_fraction_theta_full 0.996
_diffrn_measured_fraction_theta_max 0.996
_diffrn_radiation_monochromator graphite
_diffrn_radiation_source 'fine-focus sealed tube'
_diffrn_radiation_type MoK\a
_diffrn_radiation_wavelength 0.71073
_diffrn_reflns_av_R_equivalents 0.1017
_diffrn_reflns_av_sigmaI/netI 0.1049
_diffrn_reflns_limit_h_max 22
_diffrn_reflns_limit_h_min -22
_diffrn_reflns_limit_k_max 19
_diffrn_reflns_limit_k_min -19
_diffrn_reflns_limit_l_max 23
_diffrn_reflns_limit_l_min -23
_diffrn_reflns_number 36390
_diffrn_reflns_theta_full 27.46
_diffrn_reflns_theta_max 27.46
_diffrn_reflns_theta_min 1.54
_diffrn_standards_decay_% none
_diffrn_standards_interval_count none
_diffrn_standards_interval_time none
_diffrn_standards_number none
_exptl_absorpt_coefficient_mu 0.305
_exptl_absorpt_correction_T_max .0000
_exptl_absorpt_correction_T_min .0000
_exptl_absorpt_correction_type empirical
_exptl_absorpt_process_details 'SADABS (Sheldrick, 1996)'
_exptl_crystal_colour red
_exptl_crystal_density_diffrn 1.102
_exptl_crystal_density_method 'not measured'
_exptl_crystal_description Plate
_exptl_crystal_F_000 1668
_exptl_crystal_size_max 0.334
_exptl_crystal_size_mid 0.261
_exptl_crystal_size_min 0.142
_platon_squeeze_details ' ?'
_refine_diff_density_max 0.512
_refine_diff_density_min -0.878
_refine_diff_density_rms 0.129
_refine_ls_extinction_method none
_refine_ls_goodness_of_fit_ref 1.061
_refine_ls_hydrogen_treatment constr
_refine_ls_matrix_type full
_refine_ls_number_parameters 530
_refine_ls_number_reflns 10927
_refine_ls_number_restraints 744
_refine_ls_restrained_S_all 1.039
_refine_ls_R_factor_gt 0.0810
_refine_ls_shift/su_max 0.001
_refine_ls_shift/su_mean 0.000
_refine_ls_structure_factor_coef Fsqd
_refine_ls_weighting_details 'calc w=1/[\s^2^(Fo^2^)+(0.1077P)^2^+3.2721P] where P=(Fo^2^+2Fc^2^)/3'
_refine_ls_weighting_scheme calc
_refine_ls_wR_factor_gt 0.2164
_refine_ls_wR_factor_ref 0.2300
_reflns_number_gt 7714
_reflns_number_total 10927
_reflns_threshold_expression >2sigma(I)
_cod_data_source_file c3dt53205d.txt
_cod_data_source_block Ni3
_cod_depositor_comments
;
The following automatic conversions were performed:

'_symmetry_cell_setting' value 'Monoclinic' changed to 'monoclinic'
according to
/usr/data/users/saulius/automatic-downloads/current/RSC/lib/dictionaries/cif_core.dic
dictionary named 'cif_core.dic' version 2.4.2 from 2011-04-26.

Automatic conversion script
Id: cif_fix_values 2281 2013-09-26 08:29:07Z andrius 
;
_cod_original_cell_volume 4794.6(17)
_cod_original_sg_symbol_H-M P2(1)/n
_cod_database_code 7029022
_refine_ls_r_factor_ref 0.1051

loop_
_symmetry_equiv_pos_as_xyz
'x, y, z'
'-x+1/2, y+1/2, -z+1/2'
'-x, -y, -z'
'x-1/2, -y-1/2, z-1/2'

loop_
_atom_site_label
_atom_site_type_symbol
_atom_site_fract_x
_atom_site_fract_y
_atom_site_fract_z
_atom_site_U_iso_or_equiv
_atom_site_adp_type
_atom_site_occupancy
_atom_site_symmetry_multiplicity
_atom_site_calc_flag
_atom_site_refinement_flags
Ni1 Ni 1.0000 0.5000 0.0000 0.01743(16) Uani 1 2 d SU
Cl1 Cl 1.02977(5) 0.63511(5) 0.06496(5) 0.0230(2) Uani 1 1 d U
N2 N 0.93765(15) 0.46911(17) 0.09829(14) 0.0169(5) Uani 1 1 d U
N1 N 1.08455(16) 0.43307(17) 0.06770(15) 0.0197(6) Uani 1 1 d U
C9 C 0.77546(19) 0.5823(2) 0.18178(18) 0.0198(6) Uani 1 1 d U
H9 H 0.7680 0.6216 0.2210 0.024 Uiso 1 1 calc R
C37 C 0.61077(19) 0.6580(2) 0.07931(18) 0.0218(7) Uani 1 1 d U
C6 C 0.98500(19) 0.4366(2) 0.14956(18) 0.0199(6) Uani 1 1 d U
H6 H 0.9681 0.4248 0.1966 0.024 Uiso 1 1 calc R
C19 C 0.8751(2) 0.7170(2) 0.30816(19) 0.0228(7) Uani 1 1 d U
H19 H 0.8839 0.6772 0.3483 0.027 Uiso 1 1 calc R
C30 C 0.63266(19) 0.5953(2) 0.14376(18) 0.0206(6) Uani 1 1 d U
H30 H 0.5943 0.5462 0.1391 0.025 Uiso 1 1 calc R
C12 C 0.79725(18) 0.4583(2) 0.07360(17) 0.0179(6) Uani 1 1 d U
C16 C 0.65941(19) 0.4589(2) 0.03193(19) 0.0219(7) Uani 1 1 d U
H16 H 0.6086 0.4803 0.0355 0.026 Uiso 1 1 calc R
C14 C 0.74614(19) 0.3632(2) -0.02767(18) 0.0199(6) Uani 1 1 d U
C7 C 0.86300(18) 0.4944(2) 0.11814(18) 0.0177(6) Uani 1 1 d U
C11 C 0.72211(19) 0.4902(2) 0.08162(18) 0.0190(6) Uani 1 1 d U
C8 C 0.85225(19) 0.5557(2) 0.17235(18) 0.0191(6) Uani 1 1 d U
C17 C 0.91996(19) 0.6003(2) 0.21918(17) 0.0197(6) Uani 1 1 d U
H17 H 0.9632 0.6062 0.1872 0.024 Uiso 1 1 calc R
C15 C 0.67224(19) 0.3982(2) -0.02077(19) 0.0221(7) Uani 1 1 d U
H15 H 0.6299 0.3788 -0.0539 0.026 Uiso 1 1 calc R
C42 C 0.6652(2) 0.7089(2) 0.0475(2) 0.0255(7) Uani 1 1 d U
H42 H 0.7182 0.7052 0.0659 0.031 Uiso 1 1 calc R
C10 C 0.71171(19) 0.5547(2) 0.13768(18) 0.0195(6) Uani 1 1 d U
C31 C 0.62604(19) 0.6389(2) 0.21856(18) 0.0209(7) Uani 1 1 d U
C43 C 0.7619(2) 0.2943(2) -0.08533(19) 0.0240(7) Uani 1 1 d U
H43 H 0.8171 0.3016 -0.0951 0.029 Uiso 1 1 calc R
C22 C 0.8509(2) 0.8360(2) 0.1926(2) 0.0263(7) Uani 1 1 d U
H22 H 0.8427 0.8767 0.1530 0.032 Uiso 1 1 calc R
C13 C 0.80772(19) 0.3936(2) 0.01988(18) 0.0202(6) Uani 1 1 d U
H13 H 0.8579 0.3705 0.0163 0.024 Uiso 1 1 calc R
C18 C 0.89522(18) 0.6934(2) 0.23830(18) 0.0207(7) Uani 1 1 d U
C44 C 0.7535(2) 0.2006(2) -0.05736(19) 0.0242(7) Uani 1 1 d U
C23 C 0.88409(19) 0.7549(2) 0.18116(19) 0.0221(7) Uani 1 1 d U
H23 H 0.8994 0.7409 0.1339 0.026 Uiso 1 1 calc R
C24 C 0.9507(2) 0.5462(2) 0.28712(19) 0.0242(7) Uani 1 1 d U
C26 C 0.9339(3) 0.4400(3) 0.3828(2) 0.0345(9) Uani 1 1 d U
H26 H 0.9011 0.4027 0.4075 0.041 Uiso 1 1 calc R
C33 C 0.6389(2) 0.7650(2) 0.3007(2) 0.0278(8) Uani 1 1 d U
H33 H 0.6492 0.8259 0.3083 0.033 Uiso 1 1 calc R
C5 C 1.06527(19) 0.4173(2) 0.13626(19) 0.0222(7) Uani 1 1 d U
C1 C 1.1553(2) 0.4088(2) 0.0530(2) 0.0255(7) Uani 1 1 d U
H1 H 1.1686 0.4151 0.0040 0.031 Uiso 1 1 calc R
C21 C 0.8296(2) 0.8579(2) 0.2623(2) 0.0280(8) Uani 1 1 d U
H21 H 0.8065 0.9132 0.2702 0.034 Uiso 1 1 calc R
C41 C 0.6425(2) 0.7653(3) -0.0113(2) 0.0322(8) Uani 1 1 d U
H41 H 0.6801 0.7995 -0.0326 0.039 Uiso 1 1 calc R
C49 C 0.7046(2) 0.1772(2) -0.0056(2) 0.0334(8) Uani 1 1 d U
H49 H 0.6723 0.2206 0.0129 0.040 Uiso 1 1 calc R
C20 C 0.8422(2) 0.7989(2) 0.3188(2) 0.0287(8) Uani 1 1 d U
H20 H 0.8282 0.8141 0.3662 0.034 Uiso 1 1 calc R
C38 C 0.5341(2) 0.6641(3) 0.0511(2) 0.0316(8) Uani 1 1 d U
H38 H 0.4964 0.6296 0.0722 0.038 Uiso 1 1 calc R
C36 C 0.6082(2) 0.5878(2) 0.27805(19) 0.0273(7) Uani 1 1 d U
H36 H 0.5971 0.5271 0.2707 0.033 Uiso 1 1 calc R
C32 C 0.64125(19) 0.7285(2) 0.2307(2) 0.0242(7) Uani 1 1 d U
H32 H 0.6532 0.7647 0.1909 0.029 Uiso 1 1 calc R
C4 C 1.1155(2) 0.3826(3) 0.1925(2) 0.0294(8) Uani 1 1 d U
H4 H 1.0993 0.3726 0.2400 0.035 Uiso 1 1 calc R
C2 C 1.2107(2) 0.3746(3) 0.1066(2) 0.0312(8) Uani 1 1 d U
H2 H 1.2610 0.3600 0.0944 0.037 Uiso 1 1 calc R
C28 C 1.0593(3) 0.5007(3) 0.3712(2) 0.0398(10) Uani 1 1 d U
H28 H 1.1127 0.5047 0.3877 0.048 Uiso 1 1 calc R
C25 C 0.9035(2) 0.4899(2) 0.3227(2) 0.0282(8) Uani 1 1 d U
H25 H 0.8501 0.4855 0.3058 0.034 Uiso 1 1 calc R
C50 C 0.7128(2) 0.3137(3) -0.1576(2) 0.0306(8) Uani 1 1 d U
C27 C 1.0126(3) 0.4449(3) 0.4067(2) 0.0405(10) Uani 1 1 d U
H27 H 1.0339 0.4101 0.4471 0.049 Uiso 1 1 calc R
C55 C 0.6374(2) 0.2856(3) -0.1735(2) 0.0355(9) Uani 1 1 d U
H55 H 0.6160 0.2460 -0.1408 0.043 Uiso 1 1 calc R
C45 C 0.8014(3) 0.1347(3) -0.0823(2) 0.0371(9) Uani 1 1 d U
H45 H 0.8358 0.1486 -0.1180 0.045 Uiso 1 1 calc R
C39 C 0.5111(2) 0.7202(3) -0.0080(2) 0.0379(9) Uani 1 1 d U
H39 H 0.4582 0.7229 -0.0271 0.045 Uiso 1 1 calc R
C35 C 0.6063(3) 0.6239(3) 0.3479(2) 0.0379(9) Uani 1 1 d U
H35 H 0.5944 0.5878 0.3878 0.045 Uiso 1 1 calc R
C34 C 0.6217(2) 0.7126(3) 0.3597(2) 0.0353(9) Uani 1 1 d U
H34 H 0.6204 0.7373 0.4075 0.042 Uiso 1 1 calc R
C29 C 1.0289(2) 0.5510(3) 0.3115(2) 0.0321(8) Uani 1 1 d U
H29 H 1.0617 0.5888 0.2873 0.039 Uiso 1 1 calc R
C40 C 0.5652(3) 0.7717(3) -0.0386(2) 0.0378(9) Uani 1 1 d U
H40 H 0.5496 0.8109 -0.0778 0.045 Uiso 1 1 calc R
C54 C 0.5921(3) 0.3145(3) -0.2368(2) 0.0428(10) Uani 1 1 d U
H54 H 0.5402 0.2949 -0.2469 0.051 Uiso 1 1 calc R
C52 C 0.6991(3) 0.3982(4) -0.2711(3) 0.0597(13) Uani 1 1 d U
H52 H 0.7208 0.4357 -0.3053 0.072 Uiso 1 1 calc R
C47 C 0.7490(2) 0.0277(3) -0.0042(2) 0.0342(8) Uani 1 1 d U
H47 H 0.7475 -0.0308 0.0139 0.041 Uiso 1 1 calc R
C51 C 0.7441(3) 0.3705(3) -0.2079(2) 0.0441(10) Uani 1 1 d U
H51 H 0.7960 0.3899 -0.1986 0.053 Uiso 1 1 calc R
C48 C 0.7014(3) 0.0909(3) 0.0203(3) 0.0405(10) Uani 1 1 d U
H48 H 0.6662 0.0760 0.0549 0.049 Uiso 1 1 calc R
C3 C 1.1909(2) 0.3626(3) 0.1775(2) 0.0352(9) Uani 1 1 d U
H3 H 1.2278 0.3412 0.2153 0.042 Uiso 1 1 calc R
C46 C 0.7988(3) 0.0501(3) -0.0552(2) 0.0409(10) Uani 1 1 d U
H46 H 0.8320 0.0066 -0.0721 0.049 Uiso 1 1 calc R
C53 C 0.6235(3) 0.3716(4) -0.2841(3) 0.0546(12) Uani 1 1 d U
H53 H 0.5925 0.3929 -0.3264 0.066 Uiso 1 1 calc R

loop_
_atom_site_aniso_label
_atom_site_aniso_U_11
_atom_site_aniso_U_22
_atom_site_aniso_U_33
_atom_site_aniso_U_23
_atom_site_aniso_U_13
_atom_site_aniso_U_12
Ni1 0.0180(3) 0.0184(3) 0.0160(3) 0.0020(2) 0.0021(2) 0.0032(2)
Cl1 0.0253(4) 0.0212(4) 0.0235(4) -0.0029(3) 0.0072(3) 0.0002(3)
N2 0.0157(12) 0.0196(12) 0.0155(12) -0.0042(10) 0.0021(10) -0.0022(10)
N1 0.0221(13) 0.0167(12) 0.0207(13) 0.0038(10) 0.0039(11) -0.0007(11)
C9 0.0242(15) 0.0172(14) 0.0184(15) -0.0006(12) 0.0042(13) -0.0004(12)
C37 0.0251(16) 0.0214(15) 0.0188(15) -0.0043(12) 0.0012(13) 0.0058(13)
C6 0.0235(16) 0.0223(15) 0.0140(14) -0.0005(12) 0.0036(12) 0.0034(13)
C19 0.0266(16) 0.0227(16) 0.0188(15) -0.0014(13) 0.0003(13) -0.0015(13)
C30 0.0214(15) 0.0212(15) 0.0193(15) -0.0035(12) 0.0031(12) -0.0004(13)
C12 0.0183(14) 0.0198(14) 0.0155(14) 0.0011(12) 0.0006(12) -0.0020(12)
C16 0.0172(14) 0.0236(15) 0.0242(16) -0.0005(13) -0.0007(13) 0.0003(13)
C14 0.0216(15) 0.0202(14) 0.0181(15) -0.0032(12) 0.0027(12) 0.0002(12)
C7 0.0168(14) 0.0184(14) 0.0175(14) 0.0011(12) 0.0004(11) -0.0005(12)
C11 0.0207(15) 0.0173(14) 0.0190(14) -0.0002(12) 0.0010(12) -0.0033(12)
C8 0.0202(15) 0.0207(14) 0.0160(14) 0.0036(12) -0.0005(12) -0.0026(12)
C17 0.0208(15) 0.0229(15) 0.0151(14) 0.0001(12) 0.0000(12) -0.0006(13)
C15 0.0179(15) 0.0263(16) 0.0220(16) -0.0057(13) 0.0023(12) -0.0034(13)
C42 0.0281(17) 0.0244(16) 0.0240(17) 0.0022(13) 0.0027(14) 0.0020(14)
C10 0.0218(15) 0.0168(14) 0.0204(15) 0.0023(12) 0.0050(12) -0.0008(12)
C31 0.0200(15) 0.0225(15) 0.0202(15) -0.0065(13) 0.0020(12) 0.0016(12)
C43 0.0263(16) 0.0259(16) 0.0202(16) -0.0042(13) 0.0031(13) 0.0007(14)
C22 0.0271(17) 0.0233(16) 0.0284(18) 0.0026(14) 0.0018(14) -0.0006(14)
C13 0.0239(15) 0.0194(14) 0.0178(14) -0.0007(12) 0.0048(12) -0.0017(13)
C18 0.0189(14) 0.0237(15) 0.0194(15) -0.0015(12) 0.0009(12) -0.0052(12)
C44 0.0232(15) 0.0269(16) 0.0214(16) -0.0087(13) -0.0020(13) 0.0047(13)
C23 0.0246(16) 0.0237(15) 0.0188(15) 0.0022(13) 0.0063(13) 0.0001(13)
C24 0.0302(17) 0.0247(16) 0.0171(15) -0.0049(13) -0.0004(13) 0.0025(14)
C26 0.045(2) 0.0329(19) 0.0246(18) 0.0068(15) 0.0008(16) 0.0060(17)
C33 0.0273(17) 0.0261(16) 0.0309(18) -0.0086(15) 0.0067(15) -0.0018(14)
C5 0.0221(15) 0.0210(15) 0.0234(16) 0.0011(13) 0.0018(13) 0.0005(13)
C1 0.0257(16) 0.0253(16) 0.0259(17) 0.0071(14) 0.0043(14) 0.0038(14)
C21 0.0330(18) 0.0211(15) 0.0305(18) -0.0046(14) 0.0059(15) 0.0025(14)
C41 0.039(2) 0.0282(17) 0.0306(19) 0.0031(15) 0.0104(16) 0.0025(16)
C49 0.0347(19) 0.0259(17) 0.041(2) -0.0072(16) 0.0095(17) 0.0029(16)
C20 0.0358(19) 0.0269(17) 0.0239(17) -0.0082(14) 0.0054(15) -0.0026(15)
C38 0.0229(17) 0.040(2) 0.0314(19) 0.0050(16) 0.0026(15) 0.0034(15)
C36 0.0353(18) 0.0254(16) 0.0213(16) -0.0016(14) 0.0035(14) 0.0010(15)
C32 0.0222(15) 0.0226(15) 0.0275(17) -0.0032(14) 0.0004(14) 0.0025(13)
C4 0.0307(18) 0.0355(19) 0.0217(16) 0.0092(15) 0.0012(14) 0.0074(15)
C2 0.0223(16) 0.0378(19) 0.0338(19) 0.0073(16) 0.0039(15) 0.0080(15)
C28 0.040(2) 0.041(2) 0.036(2) -0.0036(18) -0.0092(18) 0.0054(18)
C25 0.0316(18) 0.0321(18) 0.0210(16) 0.0018(14) 0.0029(14) 0.0027(15)
C50 0.0371(19) 0.0356(18) 0.0192(16) -0.0070(14) 0.0036(14) 0.0094(16)
C27 0.053(2) 0.037(2) 0.029(2) 0.0059(17) -0.0073(18) 0.0084(19)
C55 0.041(2) 0.042(2) 0.0235(18) -0.0116(16) 0.0031(16) 0.0080(17)
C45 0.046(2) 0.0333(19) 0.033(2) -0.0009(16) 0.0123(18) 0.0070(17)
C39 0.0301(19) 0.048(2) 0.035(2) 0.0104(17) -0.0016(16) 0.0114(17)
C35 0.051(2) 0.038(2) 0.0257(19) -0.0011(16) 0.0060(17) 0.0054(18)
C34 0.040(2) 0.038(2) 0.0277(19) -0.0065(16) 0.0036(16) -0.0007(17)
C29 0.0298(18) 0.0349(19) 0.0299(19) -0.0025(16) -0.0062(15) 0.0037(16)
C40 0.051(2) 0.037(2) 0.0247(18) 0.0066(16) 0.0019(17) 0.0162(18)
C54 0.046(2) 0.052(2) 0.029(2) -0.0158(18) -0.0064(17) 0.011(2)
C52 0.076(3) 0.072(3) 0.032(2) 0.017(2) 0.009(2) 0.008(3)
C47 0.040(2) 0.0249(17) 0.036(2) -0.0040(16) -0.0034(17) -0.0035(16)
C51 0.047(2) 0.056(2) 0.031(2) 0.0059(19) 0.0145(18) 0.001(2)
C48 0.050(2) 0.0307(19) 0.043(2) -0.0018(17) 0.0182(19) -0.0069(18)
C3 0.0300(18) 0.042(2) 0.0326(19) 0.0094(17) -0.0004(16) 0.0162(17)
C46 0.053(2) 0.0301(19) 0.040(2) -0.0048(17) 0.0082(19) 0.0087(18)
C53 0.067(3) 0.069(3) 0.026(2) 0.002(2) -0.006(2) 0.025(2)

loop_
_atom_type_symbol
_atom_type_description
_atom_type_scat_dispersion_real
_atom_type_scat_dispersion_imag
_atom_type_scat_source
C C 0.0033 0.0016 'International Tables Vol C Tables 4.2.6.8 and 6.1.1.4'
H H 0.0000 0.0000 'International Tables Vol C Tables 4.2.6.8 and 6.1.1.4'
N N 0.0061 0.0033 'International Tables Vol C Tables 4.2.6.8 and 6.1.1.4'
Cl Cl 0.1484 0.1585 'International Tables Vol C Tables 4.2.6.8 and 6.1.1.4'
Ni Ni 0.3393 1.1124 'International Tables Vol C Tables 4.2.6.8 and 6.1.1.4'

loop_
_geom_angle_atom_site_label_1
_geom_angle_atom_site_label_2
_geom_angle_atom_site_label_3
_geom_angle
_geom_angle_site_symmetry_1
_geom_angle_site_symmetry_3
N1 Ni1 N1 180.00(18) 3_765 .
N1 Ni1 N2 101.87(10) 3_765 .
N1 Ni1 N2 78.13(10) . .
N1 Ni1 N2 78.13(10) 3_765 3_765
N1 Ni1 N2 101.87(10) . 3_765
N2 Ni1 N2 180.00(13) . 3_765
N1 Ni1 Cl1 88.67(8) 3_765 .
N1 Ni1 Cl1 91.33(8) . .
N2 Ni1 Cl1 83.32(7) . .
N2 Ni1 Cl1 96.68(7) 3_765 .
N1 Ni1 Cl1 91.33(8) 3_765 3_765
N1 Ni1 Cl1 88.67(8) . 3_765
N2 Ni1 Cl1 96.68(7) . 3_765
N2 Ni1 Cl1 83.32(7) 3_765 3_765
Cl1 Ni1 Cl1 180.00(3) . 3_765
C6 N2 C7 116.8(3) . .
C6 N2 Ni1 109.7(2) . .
C7 N2 Ni1 132.1(2) . .
C1 N1 C5 117.2(3) . .
C1 N1 Ni1 128.6(2) . .
C5 N1 Ni1 114.1(2) . .
C10 C9 C8 123.8(3) . .
C38 C37 C42 118.6(3) . .
C38 C37 C30 118.8(3) . .
C42 C37 C30 122.6(3) . .
N2 C6 C5 120.6(3) . .
C20 C19 C18 119.9(3) . .
C10 C30 C31 113.0(3) . .
C10 C30 C37 110.7(3) . .
C31 C30 C37 112.1(3) . .
C13 C12 C11 119.7(3) . .
C13 C12 C7 120.3(3) . .
C11 C12 C7 120.0(3) . .
C15 C16 C11 120.2(3) . .
C13 C14 C15 118.2(3) . .
C13 C14 C43 118.5(3) . .
C15 C14 C43 123.3(3) . .
C8 C7 N2 123.4(3) . .
C8 C7 C12 120.0(3) . .
N2 C7 C12 116.3(3) . .
C12 C11 C16 118.3(3) . .
C12 C11 C10 119.4(3) . .
C16 C11 C10 122.3(3) . .
C7 C8 C9 118.3(3) . .
C7 C8 C17 122.8(3) . .
C9 C8 C17 118.8(3) . .
C18 C17 C24 113.4(3) . .
C18 C17 C8 108.5(3) . .
C24 C17 C8 113.1(3) . .
C16 C15 C14 122.2(3) . .
C37 C42 C41 120.5(3) . .
C9 C10 C11 118.2(3) . .
C9 C10 C30 121.1(3) . .
C11 C10 C30 120.5(3) . .
C36 C31 C32 118.3(3) . .
C36 C31 C30 119.5(3) . .
C32 C31 C30 122.2(3) . .
C50 C43 C44 113.9(3) . .
C50 C43 C14 109.7(3) . .
C44 C43 C14 112.5(3) . .
C23 C22 C21 120.1(3) . .
C14 C13 C12 121.3(3) . .
C23 C18 C19 118.5(3) . .
C23 C18 C17 118.1(3) . .
C19 C18 C17 123.0(3) . .
C49 C44 C45 117.5(3) . .
C49 C44 C43 123.8(3) . .
C45 C44 C43 118.5(3) . .
C22 C23 C18 120.8(3) . .
C29 C24 C25 119.3(3) . .
C29 C24 C17 118.6(3) . .
C25 C24 C17 122.1(3) . .
C25 C26 C27 119.9(4) . .
C32 C33 C34 120.3(3) . .
N1 C5 C4 123.8(3) . .
N1 C5 C6 116.5(3) . .
C4 C5 C6 119.6(3) . .
N1 C1 C2 123.1(3) . .
C20 C21 C22 119.3(3) . .
C40 C41 C42 120.4(4) . .
C44 C49 C48 121.5(4) . .
C21 C20 C19 121.4(3) . .
C37 C38 C39 121.0(4) . .
C35 C36 C31 121.2(3) . .
C33 C32 C31 120.6(3) . .
C5 C4 C3 118.3(3) . .
C3 C2 C1 118.7(3) . .
C27 C28 C29 120.7(4) . .
C24 C25 C26 120.5(4) . .
C55 C50 C51 118.4(4) . .
C55 C50 C43 123.9(4) . .
C51 C50 C43 117.4(4) . .
C28 C27 C26 119.4(4) . .
C50 C55 C54 121.3(4) . .
C46 C45 C44 120.4(4) . .
C40 C39 C38 120.1(4) . .
C34 C35 C36 120.4(4) . .
C35 C34 C33 119.3(4) . .
C24 C29 C28 120.2(4) . .
C39 C40 C41 119.3(4) . .
C53 C54 C55 119.2(4) . .
C53 C52 C51 120.1(5) . .
C48 C47 C46 119.1(4) . .
C52 C51 C50 120.2(5) . .
C47 C48 C49 120.2(4) . .
C2 C3 C4 118.7(3) . .
C47 C46 C45 121.2(4) . .
C52 C53 C54 120.8(4) . .

loop_
_geom_bond_atom_site_label_1
_geom_bond_atom_site_label_2
_geom_bond_distance
_geom_bond_site_symmetry_2
Ni1 N1 2.086(3) 3_765
Ni1 N1 2.086(3) .
Ni1 N2 2.234(3) .
Ni1 N2 2.234(3) 3_765
Ni1 Cl1 2.4024(9) .
Ni1 Cl1 2.4024(9) 3_765
N2 C6 1.280(4) .
N2 C7 1.435(4) .
N1 C1 1.337(4) .
N1 C5 1.346(4) .
C9 C10 1.368(5) .
C9 C8 1.423(4) .
C37 C38 1.383(5) .
C37 C42 1.394(5) .
C37 C30 1.530(5) .
C6 C5 1.471(4) .
C19 C20 1.394(5) .
C19 C18 1.399(5) .
C30 C10 1.522(4) .
C30 C31 1.530(4) .
C12 C13 1.412(4) .
C12 C11 1.415(4) .
C12 C7 1.442(4) .
C16 C15 1.367(5) .
C16 C11 1.427(5) .
C14 C13 1.387(5) .
C14 C15 1.408(4) .
C14 C43 1.528(4) .
C7 C8 1.385(4) .
C11 C10 1.441(4) .
C8 C17 1.540(5) .
C17 C18 1.531(5) .
C17 C24 1.537(5) .
C42 C41 1.397(5) .
C31 C36 1.394(5) .
C31 C32 1.402(5) .
C43 C50 1.524(5) .
C43 C44 1.526(5) .
C22 C23 1.386(5) .
C22 C21 1.398(5) .
C18 C23 1.398(5) .
C44 C49 1.379(5) .
C44 C45 1.408(5) .
C24 C29 1.389(5) .
C24 C25 1.390(5) .
C26 C25 1.392(5) .
C26 C27 1.397(6) .
C33 C32 1.395(5) .
C33 C34 1.395(5) .
C5 C4 1.382(5) .
C1 C2 1.400(5) .
C21 C20 1.365(5) .
C41 C40 1.388(6) .
C49 C48 1.397(6) .
C38 C39 1.400(5) .
C36 C35 1.389(5) .
C4 C3 1.399(5) .
C2 C3 1.382(5) .
C28 C27 1.379(6) .
C28 C29 1.389(6) .
C50 C55 1.380(6) .
C50 C51 1.408(6) .
C55 C54 1.399(6) .
C45 C46 1.382(6) .
C39 C40 1.384(6) .
C35 C34 1.388(6) .
C54 C53 1.376(7) .
C52 C53 1.375(8) .
C52 C51 1.389(7) .
C47 C48 1.372(6) .
C47 C46 1.377(6) .

loop_
_platon_squeeze_void_nr
_platon_squeeze_void_average_x
_platon_squeeze_void_average_y
_platon_squeeze_void_average_z
_platon_squeeze_void_volume
_platon_squeeze_void_count_electrons
1 0.000 0.000 0.000 440.3 128.1
2 0.500 0.500 0.500 440.4 128.0
